data_7235221
loop_
_publ_author_name
'Okayasu, Misaki'
'Kikkawa, Shoko'
'Hikawa, Hidemasa'
'Azumaya, Isao'

_publ_section_title
;
 Co-crystals of 9,9&#x2032;-bianthracene-10,10&#x2032;-dicarboxylic acid
 with linear bidentate basic ligand molecules: synthesis, crystal
 structure, and properties based on the layer structure exfoliated by
 water
;
_journal_issue 3
_journal_name_full CrystEngComm
_journal_page_first 497
_journal_page_last 505
_journal_paper_doi 10.1039/C9CE01460H
_journal_volume 22
_journal_year 2020
_chemical_formula_moiety 'C28 H17 N O2'
_chemical_formula_sum 'C28 H17 N O2'
_chemical_formula_weight 399.45
_space_group_crystal_system orthorhombic
_space_group_IT_number 60
_space_group_name_Hall '-P 2n 2ab'
_space_group_name_H-M_alt 'P b c n'
_atom_sites_solution_hydrogens geom
_atom_sites_solution_primary direct
_atom_sites_solution_secondary difmap
_audit_update_record
;
2019-09-11 deposited with the CCDC.	2019-11-19 downloaded from the CCDC.
;
_cell_angle_alpha 90.0000
_cell_angle_beta 90.0000
_cell_angle_gamma 90.0000
_cell_formula_units_Z 4
_cell_length_a 11.97202(19)
_cell_length_b 12.27700(18)
_cell_length_c 12.64035(17)
_cell_measurement_reflns_used 10777
_cell_measurement_temperature 93
_cell_measurement_theta_max 73.29
_cell_measurement_theta_min 3.48
_cell_volume 1857.88(5)
_computing_cell_refinement 'CrysAlisPro 1.171.38.43 (Rigaku OD, 2015)'
_computing_data_collection 'CrysAlisPro 1.171.38.43 (Rigaku OD, 2015)'
_computing_data_reduction 'CrysAlisPro 1.171.38.43 (Rigaku OD, 2015)'
_computing_molecular_graphics 'CrystalStructure 4.3'
_computing_publication_material 'CrystalStructure 4.3 (Rigaku, 2019)'
_computing_structure_refinement 'SHELXL Version 2018/3 (Sheldrick, 2008)'
_computing_structure_solution 'SHELXT Version 2018/2 (Sheldrick, 2014)'
_diffrn_ambient_temperature 93
_diffrn_detector_area_resol_mean 5.811
_diffrn_measured_fraction_theta_full 0.999
_diffrn_measured_fraction_theta_max 0.999
_diffrn_measurement_device_type 'Rigaku XtaLAB P200'
_diffrn_measurement_method \w
_diffrn_radiation_type 'Cu K\a'
_diffrn_radiation_wavelength 1.54184
_diffrn_reflns_av_R_equivalents 0.0349
_diffrn_reflns_av_unetI/netI 0.0185
_diffrn_reflns_Laue_measured_fraction_full 0.999
_diffrn_reflns_Laue_measured_fraction_max 0.999
_diffrn_reflns_limit_h_max 14
_diffrn_reflns_limit_h_min -11
_diffrn_reflns_limit_k_max 14
_diffrn_reflns_limit_k_min -13
_diffrn_reflns_limit_l_max 15
_diffrn_reflns_limit_l_min -15
_diffrn_reflns_number 21955
_diffrn_reflns_point_group_measured_fraction_full 0.999
_diffrn_reflns_point_group_measured_fraction_max 0.999
_diffrn_reflns_theta_full 67.684
_diffrn_reflns_theta_max 68.239
_diffrn_reflns_theta_min 5.160
_diffrn_standards_number 0
_exptl_absorpt_coefficient_mu 0.713
_exptl_absorpt_correction_T_max 0.979
_exptl_absorpt_correction_T_min 0.490
_exptl_absorpt_correction_type multi-scan
_exptl_absorpt_process_details
;
CrysAlisPro 1.171.38.43 (Rigaku Oxford Diffraction, 2015)
Empirical absorption correction using spherical harmonics,
 implemented in SCALE3 ABSPACK scaling algorithm.
;
_exptl_crystal_colour colorless
_exptl_crystal_density_diffrn 1.428
_exptl_crystal_density_method 'not measured'
_exptl_crystal_description prism
_exptl_crystal_F_000 832.00
_exptl_crystal_size_max 0.250
_exptl_crystal_size_mid 0.070
_exptl_crystal_size_min 0.030
_refine_diff_density_max 0.26
_refine_diff_density_min -0.36
_refine_ls_extinction_method none
_refine_ls_goodness_of_fit_ref 1.050
_refine_ls_hydrogen_treatment mixed
_refine_ls_number_parameters 166
_refine_ls_number_reflns 1700
_refine_ls_number_restraints 0
_refine_ls_R_factor_all 0.0480
_refine_ls_R_factor_gt 0.0453
_refine_ls_shift/su_max 0.000
_refine_ls_structure_factor_coef Fsqd
_refine_ls_weighting_details 'w = 1/[\s^2^(Fo^2^)+(0.0917P)^2^+0.2113P] where P=(Fo^2^+2Fc^2^)/3'
_refine_ls_weighting_scheme calc
_refine_ls_wR_factor_gt 0.1270
_refine_ls_wR_factor_ref 0.1307
_reflns_Friedel_coverage 0.000
_reflns_number_gt 1537
_reflns_number_total 1700
_reflns_threshold_expression F^2^>2.0\s(F^2^)
_cod_data_source_file c9ce01460h3.cif
_cod_data_source_block mfu327-1b
_cod_depositor_comments
;Adding full bibliography for 7235220--7235226.cif.

 Adding full bibliography for 7235220--7235226.cif.
;
_cod_database_code 7235221

loop_
_space_group_symop_id
_space_group_symop_operation_xyz
1 +X,+Y,+Z
2 1/2-X,1/2-Y,1/2+Z
3 1/2+X,1/2-Y,-Z
4 -X,+Y,1/2-Z
5 -X,-Y,-Z
6 -1/2+X,-1/2+Y,-1/2-Z
7 -1/2-X,-1/2+Y,+Z
8 +X,-Y,-1/2+Z

loop_
_atom_site_label
_atom_site_type_symbol
_atom_site_fract_x
_atom_site_fract_y
_atom_site_fract_z
_atom_site_U_iso_or_equiv
_atom_site_adp_type
_atom_site_occupancy
_atom_site_site_symmetry_order
_atom_site_calc_flag
_atom_site_refinement_flags_posn
_atom_site_refinement_flags_adp
_atom_site_refinement_flags_occupancy
_atom_site_disorder_assembly
_atom_site_disorder_group
O1 O 0.53679(13) 0.62097(13) 0.62626(14) 0.0471(5) Uani 0.5 1 d . . P A 1
C1 C 0.76024(10) 0.87277(8) 0.57405(9) 0.0417(3) Uani 1 1 d . . . . .
H1 H 0.720537 0.927699 0.536787 0.050 Uiso 1 1 calc R U . . .
C2 C 0.70329(10) 0.79371(9) 0.62560(9) 0.0402(3) Uani 1 1 d . . . . .
H2 H 0.623969 0.793578 0.623623 0.048 Uiso 1 1 calc R U . . .
C3 C 0.76062(9) 0.71040(8) 0.68298(8) 0.0344(3) Uani 1 1 d . . . . .
C4 C 0.7024(17) 0.6424(11) 0.7294(17) 0.0280(17) Uani 0.5 1 d . . P A 1
N1 N 0.7019(13) 0.6195(8) 0.7366(13) 0.0247(15) Uani 0.5 1 d . . P A 2
C5 C 0.75685(9) 0.55197(8) 0.79163(8) 0.0331(3) Uani 1 1 d . . . . .
C6 C 0.69659(9) 0.46566(9) 0.84135(9) 0.0369(3) Uani 1 1 d . . . . .
H6 H 0.617549 0.463169 0.835217 0.044 Uiso 1 1 calc R U . . .
C7 C 0.75031(10) 0.38707(9) 0.89725(9) 0.0395(3) Uani 1 1 d . . . . .
H7 H 0.708684 0.329775 0.928827 0.047 Uiso 1 1 calc R U . . .
C8 C 0.86825(10) 0.38989(9) 0.90886(9) 0.0396(3) Uani 1 1 d . . . . .
H8 H 0.904911 0.334782 0.948590 0.048 Uiso 1 1 calc R U . . .
C9 C 0.92921(9) 0.47114(8) 0.86339(8) 0.0364(3) Uani 1 1 d . . . . .
H9 H 1.007876 0.472867 0.873087 0.044 Uiso 1 1 calc R U . . .
C10 C 0.87653(8) 0.55375(8) 0.80135(8) 0.0329(3) Uani 1 1 d . . . . .
C11 C 0.93743(8) 0.63479(8) 0.74738(8) 0.0324(3) Uani 1 1 d . . . . .
C12 C 0.88072(8) 0.71383(8) 0.68756(8) 0.0329(3) Uani 1 1 d . . . . .
C13 C 0.93676(9) 0.79745(8) 0.62996(8) 0.0357(3) Uani 1 1 d . . . . .
H13 H 1.016085 0.799451 0.629880 0.043 Uiso 1 1 calc R U . . .
C14 C 0.87906(10) 0.87432(9) 0.57519(9) 0.0400(3) Uani 1 1 d . . . . .
H14 H 0.918233 0.929305 0.537509 0.048 Uiso 1 1 calc R U . . .
C15 C 0.5762(3) 0.6265(2) 0.71310(18) 0.0382(6) Uani 0.5 1 d . . P A 1
O2 O 0.51729(13) 0.62901(13) 0.80189(13) 0.0426(4) Uani 0.5 1 d . . P A 1
H17 H 0.415(4) 0.625(3) 0.755(3) 0.051 Uiso 0.5 1 d . U P B 2

loop_
_atom_site_aniso_label
_atom_site_aniso_U_11
_atom_site_aniso_U_22
_atom_site_aniso_U_33
_atom_site_aniso_U_23
_atom_site_aniso_U_13
_atom_site_aniso_U_12
O1 0.0333(9) 0.0601(11) 0.0479(10) -0.0016(7) -0.0040(8) -0.0033(7)
C1 0.0407(7) 0.0412(6) 0.0432(6) 0.0006(5) -0.0052(5) 0.0082(5)
C2 0.0282(6) 0.0462(7) 0.0460(7) -0.0053(5) -0.0044(4) 0.0057(4)
C3 0.0268(6) 0.0376(6) 0.0387(6) -0.0052(4) -0.0004(4) 0.0008(4)
C4 0.027(2) 0.016(5) 0.041(3) 0.005(3) -0.0023(17) 0.002(3)
N1 0.0232(15) 0.014(4) 0.037(2) 0.004(3) 0.0030(13) -0.002(3)
C5 0.0264(6) 0.0350(6) 0.0378(6) -0.0031(4) 0.0005(4) -0.0001(4)
C6 0.0269(6) 0.0405(6) 0.0433(6) -0.0025(5) 0.0015(4) -0.0044(4)
C7 0.0369(6) 0.0371(6) 0.0446(6) 0.0021(4) 0.0022(5) -0.0066(4)
C8 0.0369(7) 0.0384(6) 0.0437(6) 0.0041(4) -0.0012(5) 0.0027(4)
C9 0.0260(6) 0.0410(6) 0.0420(6) 0.0007(4) -0.0006(4) 0.0023(4)
C10 0.0255(6) 0.0357(6) 0.0376(6) -0.0029(4) 0.0000(4) 0.0000(4)
C11 0.0246(6) 0.0347(6) 0.0379(6) -0.0038(4) 0.0002(4) 0.0004(4)
C12 0.0271(6) 0.0347(6) 0.0368(6) -0.0042(4) 0.0006(4) 0.0001(4)
C13 0.0271(6) 0.0388(6) 0.0413(6) -0.0022(4) 0.0009(4) -0.0011(4)
C14 0.0407(7) 0.0383(6) 0.0412(6) 0.0017(4) 0.0006(5) 0.0001(4)
C15 0.0336(13) 0.0399(12) 0.0410(14) -0.0002(10) -0.0017(11) -0.0008(9)
O2 0.0240(8) 0.0547(11) 0.0491(9) -0.0015(7) 0.0011(7) 0.0003(6)

loop_
_atom_type_symbol
_atom_type_description
_atom_type_scat_dispersion_real
_atom_type_scat_dispersion_imag
_atom_type_scat_source
C C 0.0181 0.0091
;
International Tables for Crystallography
(Vol. C, Tables 4.2.6.8 and 6.1.1.4)
;
H H 0.0000 0.0000
;
International Tables for Crystallography
(Vol. C, Table 6.1.1.4)
;
O O 0.0492 0.0322
;
International Tables for Crystallography
(Vol. C, Tables 4.2.6.8 and 6.1.1.4)
;
N N 0.0311 0.0180
;
International Tables for Crystallography
(Vol. C, Tables 4.2.6.8 and 6.1.1.4)
;

loop_
_geom_angle_atom_site_label_1
_geom_angle_atom_site_label_2
_geom_angle_atom_site_label_3
_geom_angle
_geom_angle_site_symmetry_1
_geom_angle_site_symmetry_3
O2 O1 C15 58.58(19) 4_656 .
C2 C1 C14 120.55(10) . .
C2 C1 H1 119.7 . .
C14 C1 H1 119.7 . .
C1 C2 C3 121.04(11) . .
C1 C2 H2 119.5 . .
C3 C2 H2 119.5 . .
C4 C3 C2 117.0(9) . .
C4 C3 C12 124.4(9) . .
C2 C3 C12 118.62(9) . .
C2 C3 N1 122.9(6) . .
C12 C3 N1 118.5(6) . .
C3 C4 C5 120.0(15) . .
C3 C4 C15 125.2(12) . .
C5 C4 C15 113.7(10) . .
C5 N1 C3 119.8(12) . .
N1 C5 C6 117.7(7) . .
N1 C5 C10 123.7(7) . .
C6 C5 C10 118.50(9) . .
C6 C5 C4 123.8(7) . .
C10 C5 C4 117.7(8) . .
C7 C6 C5 121.14(10) . .
C7 C6 H6 119.4 . .
C5 C6 H6 119.4 . .
C6 C7 C8 120.49(10) . .
C6 C7 H7 119.8 . .
C8 C7 H7 119.8 . .
C9 C8 C7 120.44(10) . .
C9 C8 H8 119.8 . .
C7 C8 H8 119.8 . .
C8 C9 C10 120.97(10) . .
C8 C9 H9 119.5 . .
C10 C9 H9 119.5 . .
C11 C10 C9 122.57(10) . .
C11 C10 C5 118.99(9) . .
C9 C10 C5 118.41(9) . .
C12 C11 C10 119.87(10) . .
C12 C11 C11 120.43(8) . 4_756
C10 C11 C11 119.70(8) . 4_756
C11 C12 C13 122.99(10) . .
C11 C12 C3 118.95(9) . .
C13 C12 C3 118.06(9) . .
C14 C13 C12 121.38(10) . .
C14 C13 H13 119.3 . .
C12 C13 H13 119.3 . .
C13 C14 C1 120.27(10) . .
C13 C14 H14 119.9 . .
C1 C14 H14 119.9 . .
O2 C15 O1 57.32(17) 4_656 .
O2 C15 O2 67.46(19) 4_656 .
O1 C15 O2 124.6(3) . .
O2 C15 C4 171.0(5) 4_656 .
O1 C15 C4 121.1(8) . .
O2 C15 C4 114.0(8) . .
O1 O2 C15 64.10(16) 4_656 4_656
O1 O2 C15 172.8(2) 4_656 .
C15 O2 C15 112.47(19) 4_656 .
O1 O2 O2 126.8(2) 4_656 4_656
C15 O2 O2 62.89(16) 4_656 4_656
C15 O2 O2 49.66(14) . 4_656

loop_
_geom_bond_atom_site_label_1
_geom_bond_atom_site_label_2
_geom_bond_distance
_geom_bond_site_symmetry_2
O1 O2 1.120(2) 4_656
O1 C15 1.197(3) .
C1 C2 1.3533(16) .
C1 C14 1.4228(17) .
C1 H1 0.9500 .
C2 C3 1.4294(15) .
C2 H2 0.9500 .
C3 C4 1.236(17) .
C3 C12 1.4396(15) .
C3 N1 1.483(12) .
C4 C5 1.509(15) .
C4 C15 1.54(2) .
N1 C5 1.267(13) .
C5 C6 1.4276(14) .
C5 C10 1.4382(15) .
C6 C7 1.3579(15) .
C6 H6 0.9500 .
C7 C8 1.4199(17) .
C7 H7 0.9500 .
C8 C9 1.3632(15) .
C8 H8 0.9500 .
C9 C10 1.4287(14) .
C9 H9 0.9500 .
C10 C11 1.4096(14) .
C11 C12 1.4051(14) .
C11 C11 1.500(2) 4_756
C12 C13 1.4262(14) .
C13 C14 1.3591(15) .
C13 H13 0.9500 .
C14 H14 0.9500 .
C15 O2 1.135(3) 4_656
C15 O2 1.326(4) .
O2 O2 1.376(3) 4_656

loop_
_geom_hbond_atom_site_label_D
_geom_hbond_atom_site_label_H
_geom_hbond_atom_site_label_A
_geom_hbond_distance_DH
_geom_hbond_distance_HA
_geom_hbond_distance_DA
_geom_hbond_angle_DHA
_geom_hbond_publ_flag
C2 H2 O1^a 0.95 2.36 2.911(2) 116.3 yes

loop_
_geom_torsion_atom_site_label_1
_geom_torsion_atom_site_label_2
_geom_torsion_atom_site_label_3
_geom_torsion_atom_site_label_4
_geom_torsion
_geom_torsion_site_symmetry_1
_geom_torsion_site_symmetry_4
C14 C1 C2 C3 0.45(16) . .
C1 C2 C3 C4 178.8(11) . .
C1 C2 C3 C12 1.77(15) . .
C1 C2 C3 N1 -177.2(8) . .
C2 C3 C4 C5 -180.0(10) . .
C12 C3 C4 C5 -3(2) . .
C2 C3 C4 C15 13(2) . .
C12 C3 C4 C15 -170.6(10) . .
C2 C3 N1 C5 -175.7(8) . .
C12 C3 N1 C5 5.3(15) . .
C3 N1 C5 C6 -179.7(8) . .
C3 N1 C5 C10 -3.6(16) . .
C3 C4 C5 C6 -175.4(10) . .
C15 C4 C5 C6 -6.6(18) . .
C3 C4 C5 C10 5(2) . .
C15 C4 C5 C10 173.6(8) . .
N1 C5 C6 C7 176.7(8) . .
C10 C5 C6 C7 0.41(15) . .
C4 C5 C6 C7 -179.4(10) . .
C5 C6 C7 C8 0.93(16) . .
C6 C7 C8 C9 -0.47(16) . .
C7 C8 C9 C10 -1.35(16) . .
C8 C9 C10 C11 -175.69(10) . .
C8 C9 C10 C5 2.63(15) . .
N1 C5 C10 C11 0.1(9) . .
C6 C5 C10 C11 176.24(9) . .
C4 C5 C10 C11 -4.0(9) . .
N1 C5 C10 C9 -178.2(9) . .
C6 C5 C10 C9 -2.14(13) . .
C4 C5 C10 C9 177.7(9) . .
C9 C10 C11 C12 179.97(9) . .
C5 C10 C11 C12 1.66(14) . .
C9 C10 C11 C11 1.09(16) . 4_756
C5 C10 C11 C11 -177.22(9) . 4_756
C10 C11 C12 C13 -179.27(9) . .
C11 C11 C12 C13 -0.40(16) 4_756 .
C10 C11 C12 C3 0.19(14) . .
C11 C11 C12 C3 179.06(9) 4_756 .
C4 C3 C12 C11 0.7(12) . .
C2 C3 C12 C11 177.43(9) . .
N1 C3 C12 C11 -3.5(7) . .
C4 C3 C12 C13 -179.9(12) . .
C2 C3 C12 C13 -3.08(13) . .
N1 C3 C12 C13 176.0(7) . .
C11 C12 C13 C14 -178.24(10) . .
C3 C12 C13 C14 2.31(15) . .
C12 C13 C14 C1 -0.12(16) . .
C2 C1 C14 C13 -1.32(16) . .
O2 O1 C15 O2 4.6(2) 4_656 .
O2 O1 C15 C4 -169.6(7) 4_656 .
C3 C4 C15 O1 47.5(19) . .
C5 C4 C15 O1 -120.6(11) . .
C3 C4 C15 O2 -127.2(16) . .
C5 C4 C15 O2 64.6(14) . .
O2 C15 O2 C15 3.3(4) 4_656 4_656
O1 C15 O2 C15 -0.9(5) . 4_656
C4 C15 O2 C15 173.7(6) . 4_656
O1 C15 O2 O2 -4.18(18) . 4_656
C4 C15 O2 O2 170.3(6) . 4_656
